data_4036548
loop_
_publ_author_name
'Coe, Benjamin J.'
'Rusanova, Daniela'
'Joshi, Vishwas D.'
'S\'anchez, Sergio'
'V\'avra, Jan'
'Khobragade, Dushant'
'Severa, Luk\'a\<s'
'C\'isa\<rov\'a, Ivana'
'\<Saman, David'
'Pohl, Radek'
'Clays, Koen'
'Depotter, Griet'
'Brunschwig, Bruce S.'
'Tepl\'y, Filip'

_publ_section_title
;
 Helquat Dyes: Helicene-like Push-Pull Systems with Large Second-Order
 Nonlinear Optical Responses.
;
_journal_issue 5
_journal_name_full 'The Journal of organic chemistry'
_journal_page_first 1912
_journal_page_last 1920
_journal_paper_doi 10.1021/acs.joc.5b02692
_journal_volume 81
_journal_year 2016
_chemical_compound_source 'synthesized by the authors'
_chemical_formula_moiety ' C30 H29 N3, 2(F6 P)'
_chemical_formula_sum 'C30 H29 F12 N3 P2'
_chemical_formula_weight 721.50
_space_group_IT_number 14
_space_group_name_Hall '-P 2ybc'
_space_group_name_H-M_alt 'P 1 21/c 1'
_symmetry_cell_setting monoclinic
_symmetry_space_group_name_Hall '-P 2ybc'
_symmetry_space_group_name_H-M 'P 1 21/c 1'
_atom_sites_solution_hydrogens difmap
_atom_sites_solution_primary direct
_atom_sites_solution_secondary difmap
_audit_creation_method SHELXL-97
_cell_angle_alpha 90.00
_cell_angle_beta 96.621(7)
_cell_angle_gamma 90.00
_cell_formula_units_Z 4
_cell_length_a 8.3850(12)
_cell_length_b 23.460(3)
_cell_length_c 15.353(2)
_cell_measurement_reflns_used 9833
_cell_measurement_temperature 150(2)
_cell_measurement_theta_max 55
_cell_measurement_theta_min 5
_cell_volume 3000.0(7)
_computing_cell_refinement 'Bruker SAINT'
_computing_data_collection 'Bruker APEX2'
_computing_data_reduction 'Bruker SAINT'
_computing_structure_refinement 'SHELXL-97 (Sheldrick, 1997)'
_computing_structure_solution 'SHELXS-97 (Sheldrick, 1990)'
_diffrn_ambient_temperature 150(2)
_diffrn_measured_fraction_theta_full 0.999
_diffrn_measured_fraction_theta_max 0.999
_diffrn_measurement_device_type 'Bruker APEX-II CCD'
_diffrn_measurement_method '\f and \w scans'
_diffrn_radiation_monochromator graphite
_diffrn_radiation_source 'fine-focus sealed tube'
_diffrn_radiation_type MoK\a
_diffrn_radiation_wavelength 0.71073
_diffrn_reflns_av_R_equivalents 0.0233
_diffrn_reflns_av_sigmaI/netI 0.0161
_diffrn_reflns_limit_h_max 9
_diffrn_reflns_limit_h_min -10
_diffrn_reflns_limit_k_max 30
_diffrn_reflns_limit_k_min -30
_diffrn_reflns_limit_l_max 19
_diffrn_reflns_limit_l_min -19
_diffrn_reflns_number 48987
_diffrn_reflns_theta_full 27.50
_diffrn_reflns_theta_max 27.50
_diffrn_reflns_theta_min 1.59
_diffrn_standards_number 0
_exptl_absorpt_coefficient_mu 0.248
_exptl_absorpt_correction_T_max 0.9187
_exptl_absorpt_correction_T_min 0.8846
_exptl_absorpt_correction_type multi-scan
_exptl_absorpt_process_details 'SADABS V2012/1 (Bruker AXS Inc.)'
_exptl_crystal_colour green
_exptl_crystal_density_diffrn 1.597
_exptl_crystal_density_method 'not measured'
_exptl_crystal_description irregular
_exptl_crystal_F_000 1472
_exptl_crystal_size_max 0.51
_exptl_crystal_size_mid 0.37
_exptl_crystal_size_min 0.35
_refine_diff_density_max 1.012
_refine_diff_density_min -0.545
_refine_diff_density_rms 0.075
_refine_ls_extinction_method none
_refine_ls_goodness_of_fit_ref 1.042
_refine_ls_hydrogen_treatment constr
_refine_ls_matrix_type full
_refine_ls_number_parameters 426
_refine_ls_number_reflns 6878
_refine_ls_number_restraints 0
_refine_ls_restrained_S_all 1.042
_refine_ls_R_factor_all 0.0634
_refine_ls_R_factor_gt 0.0528
_refine_ls_shift/su_max 0.007
_refine_ls_shift/su_mean 0.001
_refine_ls_structure_factor_coef Fsqd
_refine_ls_weighting_details 'calc w=1/[\s^2^(Fo^2^)+(0.0852P)^2^+3.5291P] where P=(Fo^2^+2Fc^2^)/3'
_refine_ls_weighting_scheme calc
_refine_ls_wR_factor_gt 0.1483
_refine_ls_wR_factor_ref 0.1578
_reflns_number_gt 5749
_reflns_number_total 6878
_reflns_threshold_expression I>2\s(I)
_cod_data_source_file jo5b02692_si_002.cif
_cod_data_source_block dkft6_dushant_teply_uochb
_cod_original_cell_volume 2999.9(7)
_cod_original_sg_symbol_H-M 'P 21/c'
_cod_database_code 4036548

loop_
_symmetry_equiv_pos_as_xyz
'x, y, z'
'-x, y+1/2, -z+1/2'
'-x, -y, -z'
'x, -y-1/2, z-1/2'

loop_
_atom_site_label
_atom_site_type_symbol
_atom_site_fract_x
_atom_site_fract_y
_atom_site_fract_z
_atom_site_U_iso_or_equiv
_atom_site_adp_type
_atom_site_occupancy
_atom_site_symmetry_multiplicity
_atom_site_calc_flag
_atom_site_refinement_flags
C1 C 0.7545(2) 0.20351(9) 0.35710(13) 0.0211(4) Uani 1 1 d .
H1 H 0.7315 0.1705 0.3894 0.025 Uiso 1 1 calc R
C2 C 0.8599(3) 0.24418(10) 0.39538(15) 0.0260(5) Uani 1 1 d .
H2 H 0.9096 0.2391 0.4537 0.031 Uiso 1 1 calc R
C3 C 0.8927(3) 0.29232(11) 0.34820(16) 0.0304(5) Uani 1 1 d .
H3 H 0.9631 0.3209 0.3742 0.036 Uiso 1 1 calc R
C4 C 0.8220(3) 0.29824(10) 0.26335(16) 0.0280(5) Uani 1 1 d .
H4 H 0.8447 0.3308 0.2302 0.034 Uiso 1 1 calc R
N5 N 0.7203(2) 0.25783(8) 0.22686(12) 0.0215(4) Uani 1 1 d .
C6 C 0.6514(3) 0.26339(10) 0.13370(14) 0.0268(5) Uani 1 1 d .
H6A H 0.7048 0.2949 0.1054 0.032 Uiso 1 1 calc R
H6B H 0.5353 0.2720 0.1301 0.032 Uiso 1 1 calc R
C7 C 0.6773(3) 0.20779(11) 0.08758(14) 0.0268(5) Uani 1 1 d .
H7A H 0.6290 0.2100 0.0257 0.032 Uiso 1 1 calc R
H7B H 0.7938 0.2005 0.0882 0.032 Uiso 1 1 calc R
C8 C 0.6010(3) 0.15993(10) 0.13336(14) 0.0235(4) Uani 1 1 d .
C9 C 0.5490(3) 0.11036(11) 0.08901(15) 0.0307(5) Uani 1 1 d .
H9 H 0.5598 0.1066 0.0284 0.037 Uiso 1 1 calc R
C10 C 0.4817(3) 0.06664(10) 0.13277(16) 0.0309(5) Uani 1 1 d .
H10 H 0.4538 0.0319 0.1031 0.037 Uiso 1 1 calc R
C11 C 0.4545(3) 0.07312(9) 0.22017(15) 0.0247(4) Uani 1 1 d .
C12 C 0.3824(3) 0.02580(9) 0.26920(16) 0.0279(5) Uani 1 1 d .
H12A H 0.4068 -0.0115 0.2437 0.034 Uiso 1 1 calc R
H12B H 0.2643 0.0302 0.2644 0.034 Uiso 1 1 calc R
C13 C 0.4524(3) 0.02823(9) 0.36434(16) 0.0269(5) Uani 1 1 d .
H13A H 0.4051 -0.0022 0.3980 0.032 Uiso 1 1 calc R
H13B H 0.5700 0.0225 0.3694 0.032 Uiso 1 1 calc R
N14 N 0.4150(2) 0.08504(7) 0.39957(12) 0.0211(4) Uani 1 1 d .
C15 C 0.3541(3) 0.08902(9) 0.47718(15) 0.0250(4) Uani 1 1 d .
H15 H 0.3396 0.0552 0.5094 0.030 Uiso 1 1 calc R
C16 C 0.3127(3) 0.14005(9) 0.51045(14) 0.0236(4) Uani 1 1 d .
H16 H 0.2748 0.1417 0.5664 0.028 Uiso 1 1 calc R
C17 C 0.3264(2) 0.19037(9) 0.46168(13) 0.0192(4) Uani 1 1 d .
C18 C 0.3909(2) 0.18485(8) 0.38152(13) 0.0180(4) Uani 1 1 d .
H18 H 0.4023 0.2180 0.3472 0.022 Uiso 1 1 calc R
C19 C 0.4385(2) 0.13266(9) 0.35101(13) 0.0188(4) Uani 1 1 d .
C20 C 0.4986(2) 0.12386(8) 0.26504(13) 0.0193(4) Uani 1 1 d .
C21 C 0.5843(2) 0.16594(9) 0.22282(13) 0.0194(4) Uani 1 1 d .
C22 C 0.6819(2) 0.21073(9) 0.27147(13) 0.0185(4) Uani 1 1 d .
C23 C 0.2734(2) 0.24570(9) 0.48977(14) 0.0209(4) Uani 1 1 d .
H23 H 0.2808 0.2774 0.4519 0.025 Uiso 1 1 calc R
C24 C 0.2141(3) 0.25462(9) 0.56716(14) 0.0221(4) Uani 1 1 d .
H24 H 0.2133 0.2227 0.6052 0.026 Uiso 1 1 calc R
C25 C 0.1516(2) 0.30754(9) 0.59826(13) 0.0220(4) Uani 1 1 d .
C26 C 0.1066(3) 0.31028(10) 0.68367(14) 0.0236(4) Uani 1 1 d .
H26 H 0.1201 0.2774 0.7200 0.028 Uiso 1 1 calc R
C27 C 0.0432(3) 0.35931(10) 0.71670(14) 0.0242(4) Uani 1 1 d .
H27 H 0.0165 0.3597 0.7752 0.029 Uiso 1 1 calc R
C28 C 0.0180(3) 0.40870(10) 0.66405(15) 0.0258(5) Uani 1 1 d .
C29 C 0.0627(3) 0.40590(10) 0.57781(15) 0.0300(5) Uani 1 1 d .
H29 H 0.0467 0.4382 0.5405 0.036 Uiso 1 1 calc R
C30 C 0.1290(3) 0.35716(10) 0.54710(14) 0.0268(5) Uani 1 1 d .
H30 H 0.1603 0.3571 0.4896 0.032 Uiso 1 1 calc R
N31 N -0.0433(3) 0.45740(9) 0.69502(14) 0.0337(5) Uani 1 1 d .
C32 C -0.0957(3) 0.45909(11) 0.78202(17) 0.0348(5) Uani 1 1 d .
H32A H -0.1741 0.4287 0.7873 0.052 Uiso 1 1 calc R
H32B H -0.1454 0.4961 0.7911 0.052 Uiso 1 1 calc R
H32C H -0.0030 0.4536 0.8263 0.052 Uiso 1 1 calc R
C33 C -0.0623(5) 0.50858(13) 0.6414(2) 0.0533(9) Uani 1 1 d .
H33A H 0.0408 0.5187 0.6214 0.080 Uiso 1 1 calc R
H33B H -0.0990 0.5400 0.6762 0.080 Uiso 1 1 calc R
H33C H -0.1418 0.5016 0.5905 0.080 Uiso 1 1 calc R
P1 P 0.88466(7) 0.40895(2) 0.05201(4) 0.02429(15) Uani 1 1 d .
P2 P 0.40827(8) 0.36929(2) 0.30156(4) 0.02639(16) Uani 1 1 d .
F1 F 0.71430(19) 0.37894(8) 0.02111(12) 0.0486(4) Uani 1 1 d .
F2 F 0.8142(3) 0.46809(8) 0.01557(16) 0.0678(6) Uani 1 1 d .
F3 F 1.0542(2) 0.43685(7) 0.08126(11) 0.0438(4) Uani 1 1 d .
F4 F 0.9510(2) 0.34772(6) 0.08699(12) 0.0418(4) Uani 1 1 d .
F5 F 0.9424(2) 0.39371(8) -0.04117(10) 0.0454(4) Uani 1 1 d .
F6 F 0.8257(2) 0.42133(8) 0.14504(11) 0.0490(4) Uani 1 1 d .
F7 F 0.3189(3) 0.41021(10) 0.23065(13) 0.0678(6) Uani 1 1 d .
F8 F 0.3714(3) 0.31385(9) 0.24197(14) 0.0745(7) Uani 1 1 d .
F9 F 0.5007(2) 0.32771(8) 0.37373(12) 0.0512(5) Uani 1 1 d .
F10 F 0.4447(3) 0.42265(9) 0.36349(15) 0.0731(7) Uani 1 1 d .
F11 F 0.5679(3) 0.37864(10) 0.2584(2) 0.0863(9) Uani 1 1 d .
F12 F 0.2464(2) 0.35861(9) 0.34384(15) 0.0622(6) Uani 1 1 d .

loop_
_atom_site_aniso_label
_atom_site_aniso_U_11
_atom_site_aniso_U_22
_atom_site_aniso_U_33
_atom_site_aniso_U_23
_atom_site_aniso_U_13
_atom_site_aniso_U_12
C1 0.0165(9) 0.0260(10) 0.0211(10) 0.0024(8) 0.0027(8) 0.0011(8)
C2 0.0194(10) 0.0355(12) 0.0227(10) -0.0003(9) 0.0009(8) -0.0014(9)
C3 0.0254(11) 0.0339(12) 0.0318(12) -0.0039(10) 0.0022(9) -0.0105(9)
C4 0.0268(11) 0.0256(11) 0.0326(12) 0.0024(9) 0.0074(9) -0.0066(9)
N5 0.0175(8) 0.0252(9) 0.0220(8) 0.0033(7) 0.0027(7) -0.0013(7)
C6 0.0265(11) 0.0318(11) 0.0212(10) 0.0109(9) -0.0015(8) -0.0029(9)
C7 0.0232(11) 0.0390(12) 0.0182(10) 0.0062(9) 0.0020(8) -0.0016(9)
C8 0.0190(10) 0.0297(11) 0.0220(10) 0.0019(8) 0.0026(8) 0.0021(8)
C9 0.0312(12) 0.0375(13) 0.0236(11) -0.0056(9) 0.0037(9) 0.0025(10)
C10 0.0334(13) 0.0279(11) 0.0311(12) -0.0090(9) 0.0026(10) 0.0007(10)
C11 0.0216(10) 0.0206(10) 0.0320(11) -0.0017(8) 0.0032(9) 0.0013(8)
C12 0.0286(12) 0.0165(9) 0.0393(12) -0.0039(9) 0.0066(10) -0.0029(8)
C13 0.0250(11) 0.0159(9) 0.0408(12) 0.0048(9) 0.0089(9) 0.0022(8)
N14 0.0188(8) 0.0170(8) 0.0279(9) 0.0036(7) 0.0046(7) -0.0016(6)
C15 0.0239(11) 0.0235(10) 0.0281(11) 0.0078(8) 0.0051(9) -0.0040(8)
C16 0.0215(10) 0.0270(10) 0.0230(10) 0.0037(8) 0.0052(8) -0.0034(8)
C17 0.0136(9) 0.0225(10) 0.0213(9) 0.0005(8) 0.0008(7) -0.0026(7)
C18 0.0146(9) 0.0184(9) 0.0208(9) 0.0027(7) 0.0007(7) -0.0015(7)
C19 0.0135(9) 0.0194(9) 0.0231(10) 0.0034(7) 0.0005(7) -0.0017(7)
C20 0.0159(9) 0.0195(9) 0.0224(10) 0.0013(7) 0.0017(8) 0.0030(7)
C21 0.0150(9) 0.0216(9) 0.0214(9) 0.0022(7) 0.0010(7) 0.0027(7)
C22 0.0137(9) 0.0216(9) 0.0207(9) 0.0025(7) 0.0042(7) 0.0015(7)
C23 0.0175(10) 0.0221(10) 0.0232(10) 0.0011(8) 0.0024(8) -0.0022(8)
C24 0.0170(10) 0.0257(10) 0.0230(10) 0.0001(8) 0.0004(8) -0.0018(8)
C25 0.0165(10) 0.0280(11) 0.0213(10) -0.0021(8) 0.0015(8) -0.0031(8)
C26 0.0196(10) 0.0290(11) 0.0221(10) 0.0010(8) 0.0019(8) -0.0038(8)
C27 0.0202(10) 0.0326(11) 0.0202(9) -0.0023(8) 0.0039(8) -0.0038(9)
C28 0.0236(11) 0.0282(11) 0.0258(11) -0.0040(9) 0.0031(8) -0.0004(9)
C29 0.0379(13) 0.0280(11) 0.0246(11) 0.0021(9) 0.0055(9) 0.0031(10)
C30 0.0303(12) 0.0306(11) 0.0201(10) -0.0009(8) 0.0052(9) 0.0002(9)
N31 0.0416(12) 0.0314(11) 0.0297(10) -0.0025(8) 0.0104(9) 0.0058(9)
C32 0.0378(14) 0.0344(13) 0.0347(13) -0.0096(10) 0.0143(11) -0.0024(11)
C33 0.076(2) 0.0382(15) 0.0497(17) 0.0075(13) 0.0246(16) 0.0238(15)
P1 0.0246(3) 0.0225(3) 0.0263(3) 0.0023(2) 0.0053(2) 0.0016(2)
P2 0.0337(3) 0.0228(3) 0.0240(3) 0.0032(2) 0.0087(2) 0.0023(2)
F1 0.0273(8) 0.0667(12) 0.0511(10) 0.0045(8) 0.0019(7) -0.0077(8)
F2 0.0616(12) 0.0425(10) 0.1047(17) 0.0397(11) 0.0334(12) 0.0240(9)
F3 0.0392(9) 0.0407(9) 0.0529(10) -0.0172(7) 0.0110(7) -0.0113(7)
F4 0.0391(9) 0.0288(8) 0.0601(10) 0.0107(7) 0.0163(8) 0.0082(6)
F5 0.0474(10) 0.0607(11) 0.0298(8) -0.0064(7) 0.0111(7) -0.0092(8)
F6 0.0592(11) 0.0508(10) 0.0419(9) -0.0072(8) 0.0267(8) 0.0043(8)
F7 0.0753(14) 0.0805(15) 0.0497(11) 0.0362(10) 0.0165(10) 0.0365(12)
F8 0.1085(19) 0.0578(12) 0.0544(12) -0.0248(10) -0.0024(12) 0.0041(12)
F9 0.0503(10) 0.0479(10) 0.0539(10) 0.0235(8) -0.0001(8) 0.0042(8)
F10 0.110(2) 0.0383(10) 0.0684(13) -0.0145(9) 0.0000(13) -0.0128(11)
F11 0.0728(15) 0.0605(13) 0.139(2) 0.0519(14) 0.0708(16) 0.0254(11)
F12 0.0490(11) 0.0594(12) 0.0846(14) 0.0255(10) 0.0352(10) 0.0097(9)

loop_
_atom_type_symbol
_atom_type_description
_atom_type_scat_dispersion_real
_atom_type_scat_dispersion_imag
_atom_type_scat_source
C C 0.0033 0.0016 'International Tables Vol C Tables 4.2.6.8 and 6.1.1.4'
H H 0.0000 0.0000 'International Tables Vol C Tables 4.2.6.8 and 6.1.1.4'
N N 0.0061 0.0033 'International Tables Vol C Tables 4.2.6.8 and 6.1.1.4'
F F 0.0171 0.0103 'International Tables Vol C Tables 4.2.6.8 and 6.1.1.4'
P P 0.1023 0.0942 'International Tables Vol C Tables 4.2.6.8 and 6.1.1.4'

loop_
_geom_angle_atom_site_label_1
_geom_angle_atom_site_label_2
_geom_angle_atom_site_label_3
_geom_angle
C2 C1 C22 120.3(2)
C2 C1 H1 119.9
C22 C1 H1 119.9
C1 C2 C3 119.6(2)
C1 C2 H2 120.2
C3 C2 H2 120.2
C4 C3 C2 119.2(2)
C4 C3 H3 120.4
C2 C3 H3 120.4
N5 C4 C3 120.3(2)
N5 C4 H4 119.9
C3 C4 H4 119.9
C4 N5 C22 122.41(19)
C4 N5 C6 119.59(18)
C22 N5 C6 117.96(18)
N5 C6 C7 108.33(18)
N5 C6 H6A 110.0
C7 C6 H6A 110.0
N5 C6 H6B 110.0
C7 C6 H6B 110.0
H6A C6 H6B 108.4
C8 C7 C6 109.46(18)
C8 C7 H7A 109.8
C6 C7 H7A 109.8
C8 C7 H7B 109.8
C6 C7 H7B 109.8
H7A C7 H7B 108.2
C9 C8 C21 120.1(2)
C9 C8 C7 121.4(2)
C21 C8 C7 118.5(2)
C10 C9 C8 120.3(2)
C10 C9 H9 119.8
C8 C9 H9 119.8
C9 C10 C11 120.5(2)
C9 C10 H10 119.7
C11 C10 H10 119.7
C10 C11 C20 120.1(2)
C10 C11 C12 121.3(2)
C20 C11 C12 118.5(2)
C11 C12 C13 108.78(19)
C11 C12 H12A 109.9
C13 C12 H12A 109.9
C11 C12 H12B 109.9
C13 C12 H12B 109.9
H12A C12 H12B 108.3
N14 C13 C12 108.14(18)
N14 C13 H13A 110.1
C12 C13 H13A 110.1
N14 C13 H13B 110.1
C12 C13 H13B 110.1
H13A C13 H13B 108.4
C15 N14 C19 121.04(18)
C15 N14 C13 119.98(18)
C19 N14 C13 118.96(18)
N14 C15 C16 121.97(19)
N14 C15 H15 119.0
C16 C15 H15 119.0
C15 C16 C17 119.8(2)
C15 C16 H16 120.1
C17 C16 H16 120.1
C18 C17 C16 116.78(19)
C18 C17 C23 120.23(18)
C16 C17 C23 122.97(19)
C19 C18 C17 122.14(18)
C19 C18 H18 118.9
C17 C18 H18 118.9
N14 C19 C18 118.13(19)
N14 C19 C20 117.16(18)
C18 C19 C20 124.43(18)
C11 C20 C21 118.93(19)
C11 C20 C19 117.30(18)
C21 C20 C19 123.50(18)
C8 C21 C20 119.32(19)
C8 C21 C22 116.94(19)
C20 C21 C22 122.84(18)
N5 C22 C1 118.14(19)
N5 C22 C21 118.19(18)
C1 C22 C21 123.05(19)
C24 C23 C17 123.6(2)
C24 C23 H23 118.2
C17 C23 H23 118.2
C23 C24 C25 127.1(2)
C23 C24 H24 116.4
C25 C24 H24 116.4
C30 C25 C26 116.7(2)
C30 C25 C24 123.78(19)
C26 C25 C24 119.5(2)
C27 C26 C25 122.3(2)
C27 C26 H26 118.9
C25 C26 H26 118.9
C26 C27 C28 120.6(2)
C26 C27 H27 119.7
C28 C27 H27 119.7
N31 C28 C27 121.7(2)
N31 C28 C29 121.1(2)
C27 C28 C29 117.2(2)
C30 C29 C28 121.2(2)
C30 C29 H29 119.4
C28 C29 H29 119.4
C29 C30 C25 122.0(2)
C29 C30 H30 119.0
C25 C30 H30 119.0
C28 N31 C32 120.7(2)
C28 N31 C33 121.1(2)
C32 N31 C33 118.2(2)
N31 C32 H32A 109.5
N31 C32 H32B 109.5
H32A C32 H32B 109.5
N31 C32 H32C 109.5
H32A C32 H32C 109.5
H32B C32 H32C 109.5
N31 C33 H33A 109.5
N31 C33 H33B 109.5
H33A C33 H33B 109.5
N31 C33 H33C 109.5
H33A C33 H33C 109.5
H33B C33 H33C 109.5
F3 P1 F2 91.39(11)
F3 P1 F6 91.82(10)
F2 P1 F6 90.88(11)
F3 P1 F5 89.51(9)
F2 P1 F5 91.08(11)
F6 P1 F5 177.60(10)
F3 P1 F4 90.55(9)
F2 P1 F4 177.96(12)
F6 P1 F4 89.69(9)
F5 P1 F4 88.30(10)
F3 P1 F1 178.35(10)
F2 P1 F1 89.83(12)
F6 P1 F1 89.27(10)
F5 P1 F1 89.35(9)
F4 P1 F1 88.23(10)
F7 P2 F11 89.09(12)
F7 P2 F10 88.66(13)
F11 P2 F10 91.60(15)
F7 P2 F12 91.01(11)
F11 P2 F12 178.74(15)
F10 P2 F12 89.66(14)
F7 P2 F8 93.15(13)
F11 P2 F8 89.45(15)
F10 P2 F8 177.92(13)
F12 P2 F8 89.28(14)
F7 P2 F9 179.58(12)
F11 P2 F9 90.50(12)
F10 P2 F9 91.23(12)
F12 P2 F9 89.40(10)
F8 P2 F9 86.96(12)

loop_
_geom_bond_atom_site_label_1
_geom_bond_atom_site_label_2
_geom_bond_distance
C1 C2 1.385(3)
C1 C22 1.394(3)
C1 H1 0.9500
C2 C3 1.386(3)
C2 H2 0.9500
C3 C4 1.375(3)
C3 H3 0.9500
C4 N5 1.353(3)
C4 H4 0.9500
N5 C22 1.358(3)
N5 C6 1.485(3)
C6 C7 1.512(3)
C6 H6A 0.9900
C6 H6B 0.9900
C7 C8 1.506(3)
C7 H7A 0.9900
C7 H7B 0.9900
C8 C9 1.392(3)
C8 C21 1.404(3)
C9 C10 1.382(4)
C9 H9 0.9500
C10 C11 1.395(3)
C10 H10 0.9500
C11 C20 1.403(3)
C11 C12 1.506(3)
C12 C13 1.511(3)
C12 H12A 0.9900
C12 H12B 0.9900
C13 N14 1.485(3)
C13 H13A 0.9900
C13 H13B 0.9900
N14 C15 1.353(3)
N14 C19 1.370(3)
C15 C16 1.362(3)
C15 H15 0.9500
C16 C17 1.410(3)
C16 H16 0.9500
C17 C18 1.406(3)
C17 C23 1.453(3)
C18 C19 1.386(3)
C18 H18 0.9500
C19 C20 1.480(3)
C20 C21 1.421(3)
C21 C22 1.480(3)
C23 C24 1.357(3)
C23 H23 0.9500
C24 C25 1.450(3)
C24 H24 0.9500
C25 C30 1.405(3)
C25 C26 1.407(3)
C26 C27 1.387(3)
C26 H26 0.9500
C27 C28 1.415(3)
C27 H27 0.9500
C28 N31 1.361(3)
C28 C29 1.419(3)
C29 C30 1.378(3)
C29 H29 0.9500
C30 H30 0.9500
N31 C32 1.454(3)
N31 C33 1.454(4)
C32 H32A 0.9800
C32 H32B 0.9800
C32 H32C 0.9800
C33 H33A 0.9800
C33 H33B 0.9800
C33 H33C 0.9800
P1 F3 1.5821(17)
P1 F2 1.5845(17)
P1 F6 1.5911(16)
P1 F5 1.6027(16)
P1 F4 1.6102(16)
P1 F1 1.6140(17)
P2 F7 1.5750(18)
P2 F11 1.576(2)
P2 F10 1.580(2)
P2 F12 1.5902(19)
P2 F8 1.600(2)
P2 F9 1.6068(17)
